data_4305222
loop_
_publ_author_name
'Marie Vougo-Zanda'
'Jin Huang'
'Ekaterina Anokhina'
'Xiqu Wang'
'Allan J. Jacobson'

_publ_section_title
;
Tossing and Turning: Guests in the Flexible Frameworks of Metal(III)
Dicarboxylates
;
_journal_name_full 'Inorganic Chemistry'
_journal_page_first 11535
_journal_page_last 11542
_journal_paper_doi 10.1021/ic800008f
_journal_volume 47
_journal_year 2008
_chemical_formula_sum 'C14 H6.5 Ga O8'
_chemical_formula_weight 372.41
_chemical_name_systematic
; 
 ? 
;
_space_group_IT_number 62
_symmetry_cell_setting orthorhombic
_symmetry_space_group_name_Hall '-P 2ac 2n'
_symmetry_space_group_name_H-M 'P n m a'
_atom_sites_solution_hydrogens geom
_atom_sites_solution_primary direct
_atom_sites_solution_secondary difmap
_audit_creation_method SHELXL-97
_cell_angle_alpha 90.00
_cell_angle_beta 90.00
_cell_angle_gamma 90.00
_cell_formula_units_Z 4
_cell_length_a 17.525(4)
_cell_length_b 6.7216(16)
_cell_length_c 11.893(3)
_cell_measurement_temperature 293(2)
_cell_volume 1400.9(6)
_computing_structure_refinement 'SHELXL-97 (Sheldrick, 1997)'
_computing_structure_solution 'SHELXS-97 (Sheldrick, 1990)'
_diffrn_ambient_temperature 293(2)
_diffrn_measured_fraction_theta_full 0.949
_diffrn_measured_fraction_theta_max 0.949
_diffrn_radiation_monochromator graphite
_diffrn_radiation_source 'fine-focus sealed tube'
_diffrn_radiation_type MoK\a
_diffrn_radiation_wavelength 0.71073
_diffrn_reflns_av_R_equivalents 0.0547
_diffrn_reflns_av_sigmaI/netI 0.0298
_diffrn_reflns_limit_h_max 23
_diffrn_reflns_limit_h_min -18
_diffrn_reflns_limit_k_max 9
_diffrn_reflns_limit_k_min -9
_diffrn_reflns_limit_l_max 12
_diffrn_reflns_limit_l_min -15
_diffrn_reflns_number 8127
_diffrn_reflns_theta_full 28.63
_diffrn_reflns_theta_max 28.63
_diffrn_reflns_theta_min 2.89
_exptl_absorpt_coefficient_mu 2.006
_exptl_crystal_density_diffrn 1.766
_exptl_crystal_density_method 'not measured'
_exptl_crystal_F_000 742
_refine_diff_density_max 0.968
_refine_diff_density_min -1.057
_refine_diff_density_rms 0.118
_refine_ls_extinction_coef 0.001(3)
_refine_ls_extinction_expression Fc^*^=kFc[1+0.001xFc^2^\l^3^/sin(2\q)]^-1/4^
_refine_ls_extinction_method SHELXL
_refine_ls_goodness_of_fit_ref 1.171
_refine_ls_hydrogen_treatment mixed
_refine_ls_matrix_type full
_refine_ls_number_parameters 141
_refine_ls_number_reflns 1844
_refine_ls_number_restraints 0
_refine_ls_restrained_S_all 1.171
_refine_ls_R_factor_all 0.0547
_refine_ls_R_factor_gt 0.0508
_refine_ls_shift/su_max 0.000
_refine_ls_shift/su_mean 0.000
_refine_ls_structure_factor_coef Fsqd
_refine_ls_weighting_details 'calc w=1/[\s^2^(Fo^2^)+(0.0707P)^2^+4.7970P] where P=(Fo^2^+2Fc^2^)/3'
_refine_ls_weighting_scheme calc
_refine_ls_wR_factor_gt 0.1663
_refine_ls_wR_factor_ref 0.1686
_reflns_number_gt 1598
_reflns_number_total 1844
_reflns_threshold_expression >2sigma(I)
_cod_data_source_file ic800008f_si_003.cif
_cod_data_source_block k3rt
_cod_original_cell_volume 1401.0(6)
_cod_original_formula_sum 'C14 H6.50 Ga O8'
_cod_database_code 4305222

loop_
_symmetry_equiv_pos_as_xyz
'x, y, z'
'-x+1/2, -y, z+1/2'
'x+1/2, -y+1/2, -z+1/2'
'-x, y+1/2, -z'
'-x, -y, -z'
'x-1/2, y, -z-1/2'
'-x-1/2, y-1/2, z-1/2'
'x, -y-1/2, z'

loop_
_atom_site_label
_atom_site_type_symbol
_atom_site_fract_x
_atom_site_fract_y
_atom_site_fract_z
_atom_site_U_iso_or_equiv
_atom_site_adp_type
_atom_site_occupancy
_atom_site_symmetry_multiplicity
_atom_site_calc_flag
_atom_site_refinement_flags
_atom_site_disorder_assembly
_atom_site_disorder_group
Ga1 Ga 0.5000 0.5000 1.0000 0.0149(3) Uani 1 2 d S . .
O1 O 0.49394(16) 0.2500 1.0732(3) 0.0160(7) Uani 1 2 d S . .
O2 O 0.42665(13) 0.4177(3) 0.8834(2) 0.0249(6) Uani 1 1 d . . .
O3 O 0.41141(13) 0.5821(3) 1.0904(2) 0.0254(6) Uani 1 1 d . . .
C1 C 0.4000(2) 0.2500 0.8573(4) 0.0189(9) Uani 1 2 d S . .
C2 C 0.3279(3) 0.2500 0.7893(5) 0.0226(11) Uani 1 2 d S . .
C3 C 0.2940(2) 0.4290(5) 0.7599(4) 0.0368(11) Uani 1 1 d . . .
H3 H 0.3172 0.5487 0.7793 0.044 Uiso 1 1 calc R . .
C4 C 0.2258(2) 0.4289(5) 0.7019(4) 0.0370(11) Uani 1 1 d . . .
H4 H 0.2028 0.5486 0.6821 0.044 Uiso 1 1 calc R . .
C5 C 0.1915(3) 0.2500 0.6731(5) 0.0244(11) Uani 1 2 d S . .
C6 C 0.1165(2) 0.2500 0.6133(4) 0.0192(10) Uani 1 2 d S . .
C7 C 0.0292(14) 0.306(8) 0.8449(18) 0.10(2) Uani 0.186(3) 1 d P . .
C8 C 0.0319(8) 0.502(5) 0.8744(14) 0.23(2) Uani 0.372(6) 1 d P . .
C9 C 0.0849(13) 0.622(6) 0.914(2) 0.23(5) Uani 0.744(11) 1 d P . .
C10 C 0.1401(11) 0.501(4) 0.9883(16) 0.19(2) Uani 0.372(6) 1 d P . .
C11 C 0.1376(13) 0.318(5) 0.958(2) 0.103(16) Uani 0.186(3) 1 d P . .
C12 C 0.0856(12) 0.121(7) 0.915(2) 0.26(6) Uani 0.744(11) 1 d P . .
C13 C 0.0330(12) 0.7500 0.8384(17) 0.166(14) Uani 0.372(6) 2 d SP . .
C14 C 0.1377(10) 0.7500 0.9553(18) 0.20(2) Uani 0.372(6) 2 d SP . .
O7 O 0.0292(14) 0.306(8) 0.8449(18) 0.10(2) Uani 0.186(3) 1 d P . .
O8 O 0.0319(8) 0.502(5) 0.8744(14) 0.23(2) Uani 0.372(6) 1 d P . .
O10 O 0.1401(11) 0.501(4) 0.9883(16) 0.19(2) Uani 0.372(6) 1 d P . .
O11 O 0.1376(13) 0.318(5) 0.958(2) 0.103(16) Uani 0.186(3) 1 d P . .
O13 O 0.0330(12) 0.7500 0.8384(17) 0.166(14) Uani 0.372(6) 2 d SP . .
O14 O 0.1377(10) 0.7500 0.9553(18) 0.20(2) Uani 0.372(6) 2 d SP . .

loop_
_atom_site_aniso_label
_atom_site_aniso_U_11
_atom_site_aniso_U_22
_atom_site_aniso_U_33
_atom_site_aniso_U_23
_atom_site_aniso_U_13
_atom_site_aniso_U_12
Ga1 0.0062(3) 0.0055(3) 0.0330(5) -0.00048(18) 0.00019(16) 0.00035(14)
O1 0.0131(14) 0.0034(14) 0.0314(19) 0.000 0.0017(12) 0.000
O2 0.0196(11) 0.0102(11) 0.0448(15) 0.0013(10) -0.0129(10) -0.0052(9)
O3 0.0163(11) 0.0100(11) 0.0500(16) 0.0018(11) 0.0121(10) 0.0048(9)
C1 0.0125(19) 0.0081(19) 0.036(3) 0.000 -0.0036(18) 0.000
C2 0.014(2) 0.009(2) 0.044(3) 0.000 -0.0111(19) 0.000
C3 0.0250(18) 0.0075(15) 0.078(3) -0.0005(17) -0.0251(19) -0.0013(13)
C4 0.0253(17) 0.0075(15) 0.078(3) -0.0006(17) -0.0258(19) 0.0017(13)
C5 0.0116(19) 0.008(2) 0.054(3) 0.000 -0.009(2) 0.000
C6 0.0109(18) 0.0095(19) 0.037(3) 0.000 -0.0037(18) 0.000
C7 0.058(9) 0.20(8) 0.054(9) 0.002(15) 0.001(7) -0.019(18)
C8 0.048(7) 0.56(7) 0.087(11) -0.008(17) -0.004(6) -0.008(18)
C9 0.053(8) 0.53(14) 0.095(10) 0.01(3) 0.012(7) 0.02(2)
C10 0.077(11) 0.43(7) 0.076(11) -0.010(15) -0.009(6) 0.009(16)
C11 0.056(10) 0.19(5) 0.062(11) 0.000(13) -0.005(7) 0.009(14)
C12 0.045(8) 0.64(19) 0.094(10) 0.06(4) 0.017(7) 0.01(2)
C13 0.081(12) 0.35(5) 0.067(11) 0.000 -0.014(9) 0.000
C14 0.049(9) 0.48(7) 0.073(12) 0.000 -0.013(7) 0.000
O7 0.058(9) 0.20(8) 0.054(9) 0.002(15) 0.001(7) -0.019(18)
O8 0.048(7) 0.56(7) 0.087(11) -0.008(17) -0.004(6) -0.008(18)
O10 0.077(11) 0.43(7) 0.076(11) -0.010(15) -0.009(6) 0.009(16)
O11 0.056(10) 0.19(5) 0.062(11) 0.000(13) -0.005(7) 0.009(14)
O13 0.081(12) 0.35(5) 0.067(11) 0.000 -0.014(9) 0.000
O14 0.049(9) 0.48(7) 0.073(12) 0.000 -0.013(7) 0.000

loop_
_atom_type_symbol
_atom_type_description
_atom_type_scat_dispersion_real
_atom_type_scat_dispersion_imag
_atom_type_scat_source
C C 0.0033 0.0016 'International Tables Vol C Tables 4.2.6.8 and 6.1.1.4'
O O 0.0106 0.0060 'International Tables Vol C Tables 4.2.6.8 and 6.1.1.4'
Ga Ga 0.2307 1.6083 'International Tables Vol C Tables 4.2.6.8 and 6.1.1.4'
H H 0.0000 0.0000 'International Tables Vol C Tables 4.2.6.8 and 6.1.1.4'

loop_
_geom_angle_atom_site_label_1
_geom_angle_atom_site_label_2
_geom_angle_atom_site_label_3
_geom_angle
_geom_angle_site_symmetry_1
_geom_angle_site_symmetry_3
_geom_angle_publ_flag
O1 Ga1 O1 179.999(1) 5_667 . ?
O1 Ga1 O3 87.33(12) 5_667 5_667 ?
O1 Ga1 O3 92.67(11) . 5_667 ?
O1 Ga1 O3 92.67(11) 5_667 . ?
O1 Ga1 O3 87.33(11) . . ?
O3 Ga1 O3 180.00(8) 5_667 . ?
O1 Ga1 O2 92.16(12) 5_667 5_667 ?
O1 Ga1 O2 87.84(12) . 5_667 ?
O3 Ga1 O2 87.06(12) 5_667 5_667 ?
O3 Ga1 O2 92.94(12) . 5_667 ?
O1 Ga1 O2 87.84(12) 5_667 . ?
O1 Ga1 O2 92.16(12) . . ?
O3 Ga1 O2 92.94(12) 5_667 . ?
O3 Ga1 O2 87.06(12) . . ?
O2 Ga1 O2 179.999(1) 5_667 . ?
Ga1 O1 Ga1 124.9(2) 4_647 . ?
C1 O2 Ga1 131.8(3) . . ?
C6 O3 Ga1 132.5(2) 2_565 . ?
O2 C1 O2 127.1(4) 8_565 . ?
O2 C1 C2 116.4(2) 8_565 . ?
O2 C1 C2 116.4(2) . . ?
C3 C2 C3 120.4(4) . 8_565 ?
C3 C2 C1 119.8(2) . . ?
C3 C2 C1 119.8(2) 8_565 . ?
C4 C3 C2 119.8(3) . . ?
C3 C4 C5 119.9(3) . . ?
C4 C5 C4 120.2(4) 8_565 . ?
C4 C5 C6 119.9(2) 8_565 . ?
C4 C5 C6 119.9(2) . . ?
O3 C6 O3 127.2(4) 2_564 7_655 ?
O3 C6 C5 116.4(2) 2_564 . ?
O3 C6 C5 116.4(2) 7_655 . ?
O7 C7 C7 0(5) 8_565 8_565 ?
O7 C7 C8 165.0(15) 8_565 . ?
C7 C7 C8 165.0(15) 8_565 . ?
O7 C7 C12 111(3) 8_565 8_565 ?
C7 C7 C12 111(3) 8_565 8_565 ?
C8 C7 C12 58(3) . 8_565 ?
O7 C7 C12 46.2(18) 8_565 . ?
C7 C7 C12 46.2(18) 8_565 . ?
C8 C7 C12 122(2) . . ?
C12 C7 C12 65(3) 8_565 . ?
C9 C8 C12 75.8(19) . 8_565 ?
C9 C8 C7 135(3) . . ?
C12 C8 C7 61(3) 8_565 . ?
C9 C8 C13 59(2) . . ?
C12 C8 C13 133(2) 8_565 . ?
C7 C8 C13 151(2) . . ?
C8 C9 C14 178(3) . . ?
C8 C9 C10 109(4) . . ?
C14 C9 C10 72.5(16) . . ?
C8 C9 C13 73.6(19) . . ?
C14 C9 C13 105(3) . . ?
C10 C9 C13 177(3) . . ?
C8 C9 C12 53(2) . 8_565 ?
C14 C9 C12 129(3) . 8_565 ?
C10 C9 C12 58(2) . 8_565 ?
C13 C9 C12 124(3) . 8_565 ?
C8 C9 C9 128(2) . 8_575 ?
C14 C9 C9 50.5(16) . 8_575 ?
C10 C9 C9 122(2) . 8_575 ?
C13 C9 C9 56.0(14) . 8_575 ?
C12 C9 C9 179.5(18) 8_565 8_575 ?
C11 C10 C12 46(2) . 8_565 ?
C11 C10 C9 109(2) . . ?
C12 C10 C9 64.1(18) 8_565 . ?
C11 C10 C14 150(3) . . ?
C12 C10 C14 112(2) 8_565 . ?
C9 C10 C14 48.8(18) . . ?
O11 C11 C11 0(3) 8_565 8_565 ?
O11 C11 C12 111(3) 8_565 8_565 ?
C11 C11 C12 111(3) 8_565 8_565 ?
O11 C11 C10 163.4(18) 8_565 . ?
C11 C11 C10 163.4(18) 8_565 . ?
C12 C11 C10 79(3) 8_565 . ?
O11 C11 C12 38.3(14) 8_565 . ?
C11 C11 C12 38.3(14) 8_565 . ?
C12 C11 C12 73(4) 8_565 . ?
C10 C11 C12 149(3) . . ?
O11 C12 C11 0(3) 8_565 8_565 ?
O11 C12 O8 163(5) 8_565 8_565 ?
C11 C12 O8 163(5) 8_565 8_565 ?
O11 C12 C8 163(5) 8_565 8_565 ?
C11 C12 C8 163(5) 8_565 8_565 ?
O8 C12 C8 0(2) 8_565 8_565 ?
O11 C12 O7 137(5) 8_565 8_565 ?
C11 C12 O7 137(5) 8_565 8_565 ?
O8 C12 O7 60(2) 8_565 8_565 ?
C8 C12 O7 60(2) 8_565 8_565 ?
O11 C12 C7 137(5) 8_565 8_565 ?
C11 C12 C7 137(5) 8_565 8_565 ?
O8 C12 C7 60(2) 8_565 8_565 ?
C8 C12 C7 60(2) 8_565 8_565 ?
O7 C12 C7 0(4) 8_565 8_565 ?
O11 C12 O10 55(2) 8_565 8_565 ?
C11 C12 O10 55(2) 8_565 8_565 ?
O8 C12 O10 108(4) 8_565 8_565 ?
C8 C12 O10 108(4) 8_565 8_565 ?
O7 C12 O10 168(4) 8_565 8_565 ?
C7 C12 O10 168(4) 8_565 8_565 ?
O11 C12 C10 55(2) 8_565 8_565 ?
C11 C12 C10 55(2) 8_565 8_565 ?
O8 C12 C10 108(4) 8_565 8_565 ?
C8 C12 C10 108(4) 8_565 8_565 ?
O7 C12 C10 168(4) 8_565 8_565 ?
C7 C12 C10 168(4) 8_565 8_565 ?
O10 C12 C10 0(2) 8_565 8_565 ?
O11 C12 C9 112(3) 8_565 8_565 ?
C11 C12 C9 112(3) 8_565 8_565 ?
O8 C12 C9 51(2) 8_565 8_565 ?
C8 C12 C9 51(2) 8_565 8_565 ?
O7 C12 C9 110(4) 8_565 8_565 ?
C7 C12 C9 110(4) 8_565 8_565 ?
O10 C12 C9 58(2) 8_565 8_565 ?
C10 C12 C9 58(2) 8_565 8_565 ?
O11 C12 C11 30(3) 8_565 . ?
C11 C12 C11 30(3) 8_565 . ?
O8 C12 C11 166(3) 8_565 . ?
C8 C12 C11 166(3) 8_565 . ?
O7 C12 C11 107(3) 8_565 . ?
C7 C12 C11 107(3) 8_565 . ?
O10 C12 C11 85(2) 8_565 . ?
C10 C12 C11 85(2) 8_565 . ?
C9 C12 C11 142(3) 8_565 . ?
O11 C12 C12 69(3) 8_565 8_565 ?
C11 C12 C12 69(3) 8_565 8_565 ?
O8 C12 C12 128(2) 8_565 8_565 ?
C8 C12 C12 128(2) 8_565 8_565 ?
O7 C12 C12 69(3) 8_565 8_565 ?
C7 C12 C12 69(3) 8_565 8_565 ?
O10 C12 C12 122(2) 8_565 8_565 ?
C10 C12 C12 122(2) 8_565 8_565 ?
C9 C12 C12 179.5(18) 8_565 8_565 ?
C11 C12 C12 38.3(14) . 8_565 ?
C9 C13 C9 68(3) 8_575 . ?
C9 C13 C8 113.7(19) 8_575 . ?
C9 C13 C8 47.1(15) . . ?
C9 C13 O8 47.1(15) 8_575 8_575 ?
C9 C13 O8 113.7(19) . 8_575 ?
C8 C13 O8 151(2) . 8_575 ?
C9 C13 C8 47.1(15) 8_575 8_575 ?
C9 C13 C8 113.7(19) . 8_575 ?
C8 C13 C8 151(2) . 8_575 ?
O8 C13 C8 0.0(14) 8_575 8_575 ?
C9 C14 C9 79(3) 8_575 . ?
C9 C14 O10 58.7(16) 8_575 8_575 ?
C9 C14 O10 136(2) . 8_575 ?
C9 C14 C10 58.7(16) 8_575 8_575 ?
C9 C14 C10 136(2) . 8_575 ?
O10 C14 C10 0.0(19) 8_575 8_575 ?
C9 C14 C10 136(2) 8_575 . ?
C9 C14 C10 58.7(15) . . ?
O10 C14 C10 154(2) 8_575 . ?
C10 C14 C10 154(2) 8_575 . ?

loop_
_geom_bond_atom_site_label_1
_geom_bond_atom_site_label_2
_geom_bond_distance
_geom_bond_site_symmetry_2
_geom_bond_publ_flag
Ga1 O1 1.8952(18) 5_667 ?
Ga1 O1 1.8953(18) . ?
Ga1 O3 1.968(2) 5_667 ?
Ga1 O3 1.968(2) . ?
Ga1 O2 1.970(2) 5_667 ?
Ga1 O2 1.970(2) . ?
O1 Ga1 1.8953(18) 4_647 ?
O2 C1 1.259(3) . ?
O3 C6 1.260(3) 2_565 ?
C1 O2 1.259(3) 8_565 ?
C1 C2 1.500(6) . ?
C2 C3 1.386(4) . ?
C2 C3 1.386(4) 8_565 ?
C3 C4 1.381(5) . ?
C4 C5 1.387(4) . ?
C5 C4 1.387(4) 8_565 ?
C5 C6 1.494(6) . ?
C6 O3 1.260(3) 2_564 ?
C6 O3 1.260(3) 7_655 ?
C7 O7 0.75(11) 8_565 ?
C7 C7 0.75(11) 8_565 ?
C7 C8 1.36(6) . ?
C7 C12 1.38(4) 8_565 ?
C7 C12 1.79(5) . ?
C8 C9 1.32(4) . ?
C8 C12 1.34(5) 8_565 ?
C8 C13 1.72(3) . ?
C9 C14 1.36(3) . ?
C9 C10 1.54(4) . ?
C9 C13 1.54(4) . ?
C9 C12 1.63(5) 8_565 ?
C9 C9 1.73(8) 8_575 ?
C10 C11 1.28(3) . ?
C10 C12 1.53(4) 8_565 ?
C10 C14 1.72(3) . ?
C11 O11 0.92(7) 8_565 ?
C11 C11 0.92(7) 8_565 ?
C11 C12 1.12(3) 8_565 ?
C11 C12 1.69(4) . ?
C12 O11 1.12(3) 8_565 ?
C12 C11 1.12(3) 8_565 ?
C12 O8 1.34(5) 8_565 ?
C12 C8 1.34(5) 8_565 ?
C12 O7 1.38(4) 8_565 ?
C12 C7 1.38(4) 8_565 ?
C12 O10 1.53(4) 8_565 ?
C12 C10 1.53(4) 8_565 ?
C12 C9 1.63(5) 8_565 ?
C12 C12 1.73(9) 8_565 ?
C13 C9 1.54(4) 8_575 ?
C13 O8 1.72(3) 8_575 ?
C13 C8 1.72(3) 8_575 ?
C14 C9 1.36(3) 8_575 ?
C14 O10 1.72(3) 8_575 ?
C14 C10 1.72(3) 8_575 ?
